data_7032890
loop_
_publ_author_name
'Maity, Ramananda'
'van der Meer, Margarethe'
'Sarkar, Biprajit'

_publ_section_title
;
 Redox-active multinuclear Pd(II) complexes with bis- and tris-mesoionic
 carbenes.
;
_journal_issue 1
_journal_name_full 'Dalton transactions (Cambridge, England : 2003)'
_journal_page_first 46
_journal_page_last 49
_journal_paper_doi 10.1039/c4dt03239j
_journal_volume 44
_journal_year 2015
_chemical_formula_sum 'C37 H43 Cl3 I6 N12 Pd3'
_chemical_formula_weight 1842.78
_chemical_name_systematic
;
 ?
;
_space_group_IT_number 2
_symmetry_cell_setting triclinic
_symmetry_space_group_name_Hall '-P 1'
_symmetry_space_group_name_H-M 'P -1'
_atom_sites_solution_hydrogens geom
_atom_sites_solution_primary direct
_atom_sites_solution_secondary difmap
_audit_creation_method SHELXL-97
_cell_angle_alpha 80.049(3)
_cell_angle_beta 80.289(3)
_cell_angle_gamma 71.545(4)
_cell_formula_units_Z 2
_cell_length_a 9.6689(16)
_cell_length_b 13.324(2)
_cell_length_c 22.043(4)
_cell_measurement_reflns_used 7809
_cell_measurement_temperature 140(2)
_cell_measurement_theta_max 25.07
_cell_measurement_theta_min 0.94
_cell_volume 2633.4(8)
_computing_structure_refinement 'SHELXL-97 (Sheldrick, 2008)'
_diffrn_ambient_temperature 140(2)
_diffrn_measured_fraction_theta_full 0.997
_diffrn_measured_fraction_theta_max 0.997
_diffrn_measurement_device_type 'Bruker Smart AXS'
_diffrn_measurement_method 'omega scans'
_diffrn_radiation_monochromator graphite
_diffrn_radiation_source 'fine-focus sealed tube'
_diffrn_radiation_type MoK\a
_diffrn_radiation_wavelength 0.71073
_diffrn_reflns_av_R_equivalents 0.0249
_diffrn_reflns_av_sigmaI/netI 0.0276
_diffrn_reflns_limit_h_max 11
_diffrn_reflns_limit_h_min -11
_diffrn_reflns_limit_k_max 15
_diffrn_reflns_limit_k_min -15
_diffrn_reflns_limit_l_max 25
_diffrn_reflns_limit_l_min -26
_diffrn_reflns_number 28786
_diffrn_reflns_theta_full 25.07
_diffrn_reflns_theta_max 25.07
_diffrn_reflns_theta_min 0.94
_exptl_absorpt_coefficient_mu 4.723
_exptl_absorpt_correction_T_max 0.7452
_exptl_absorpt_correction_T_min 0.5370
_exptl_absorpt_correction_type multi-scan
_exptl_absorpt_process_details 'Blessing, 1995'
_exptl_crystal_colour orange
_exptl_crystal_density_diffrn 2.324
_exptl_crystal_density_method 'not measured'
_exptl_crystal_description block
_exptl_crystal_F_000 1712
_exptl_crystal_size_max 0.25
_exptl_crystal_size_mid 0.18
_exptl_crystal_size_min 0.09
_refine_diff_density_max 3.806
_refine_diff_density_min -2.518
_refine_diff_density_rms 0.195
_refine_ls_extinction_method none
_refine_ls_goodness_of_fit_ref 1.199
_refine_ls_hydrogen_treatment constr
_refine_ls_matrix_type full
_refine_ls_number_parameters 553
_refine_ls_number_reflns 9326
_refine_ls_number_restraints 44
_refine_ls_restrained_S_all 1.202
_refine_ls_R_factor_all 0.0837
_refine_ls_R_factor_gt 0.0708
_refine_ls_shift/su_max 0.058
_refine_ls_shift/su_mean 0.003
_refine_ls_structure_factor_coef Fsqd
_refine_ls_weighting_details 'calc w=1/[\s^2^(Fo^2^)+(0.0303P)^2^+59.4378P] where P=(Fo^2^+2Fc^2^)/3'
_refine_ls_weighting_scheme calc
_refine_ls_wR_factor_gt 0.1539
_refine_ls_wR_factor_ref 0.1598
_reflns_number_gt 7809
_reflns_number_total 9326
_reflns_threshold_expression >2\s(I)
_cod_data_source_file c4dt03239j2.cif
_cod_data_source_block sar473m
_cod_depositor_comments 'Adding full bibliography for 7032889--7032891.cif.'
_cod_original_cell_volume 2633.3(8)
_cod_original_sg_symbol_H-M P-1
_cod_database_code 7032890

loop_
_symmetry_equiv_pos_as_xyz
'x, y, z'
'-x, -y, -z'

loop_
_atom_site_label
_atom_site_type_symbol
_atom_site_fract_x
_atom_site_fract_y
_atom_site_fract_z
_atom_site_U_iso_or_equiv
_atom_site_adp_type
_atom_site_occupancy
_atom_site_symmetry_multiplicity
_atom_site_calc_flag
_atom_site_refinement_flags
Pd2 Pd 0.00606(4) 0.22219(3) 1.882626(18) 0.03637(10) Uani 1 1 d .
I002 I 0.12868(4) 0.12578(4) 1.980932(17) 0.05898(12) Uani 1 1 d .
I6 I 0.26491(5) 0.16090(3) 1.53400(2) 0.06593(15) Uani 1 1 d .
Pd3 Pd 0.38751(5) 0.28014(4) 1.57436(2) 0.04887(14) Uani 1 1 d .
I5 I 0.53834(5) 0.39259(4) 1.60403(2) 0.06430(14) Uani 1 1 d .
C6 C 0.3515(4) 0.0468(4) 1.8141(2) 0.0304(13) Uani 1 1 d .
H6 H 0.3047 0.0423 1.8545 0.036 Uiso 1 1 calc R
C5 C 0.3675(4) 0.1449(4) 1.7843(2) 0.0295(13) Uani 1 1 d .
C21 C 0.3110(4) 0.2378(4) 1.8168(2) 0.0307(12) Uani 1 1 d .
C4 C 0.4411(5) 0.1483(4) 1.7230(2) 0.0298(13) Uani 1 1 d .
H4 H 0.4499 0.2131 1.7018 0.036 Uiso 1 1 calc R
N22 N 0.3841(4) 0.3103(3) 1.81539(19) 0.0377(11) Uani 1 1 d .
C2 C 0.4782(5) -0.0372(4) 1.7234(2) 0.0328(13) Uani 1 1 d .
H2 H 0.5124 -0.0976 1.7030 0.039 Uiso 1 1 calc R
C20 C 0.1760(5) 0.2746(4) 1.8539(2) 0.0390(14) Uani 1 1 d .
C3 C 0.5004(5) 0.0567(4) 1.6940(2) 0.0334(14) Uani 1 1 d .
N20 N 0.1860(5) 0.3639(4) 1.8705(2) 0.0603(14) Uani 1 1 d .
C1 C 0.4044(4) -0.0435(4) 1.7840(2) 0.0303(13) Uani 1 1 d .
N21 N 0.3086(5) 0.3888(3) 1.8480(2) 0.0601(15) Uani 1 1 d .
C31 C 0.5814(5) 0.0666(4) 1.6300(2) 0.0391(15) Uani 1 1 d .
N2 N -0.1843(4) 0.1750(3) 1.9164(2) 0.0463(14) Uani 1 1 d .
C38 C 0.0695(8) 0.5904(5) 1.5337(3) 0.071(3) Uani 1 1 d .
H38 H 0.0711 0.6539 1.5086 0.085 Uiso 1 1 calc R
N3 N 0.2008(5) 0.4115(4) 1.5697(2) 0.0522(16) Uani 1 1 d .
C39 C 0.1948(7) 0.5048(5) 1.5369(3) 0.059(2) Uani 1 1 d .
H39 H 0.2813 0.5137 1.5143 0.070 Uiso 1 1 calc R
Pd1 Pd 0.70830(4) -0.28729(3) 1.78065(2) 0.04035(12) Uani 1 1 d .
I3 I 0.61896(5) -0.34979(3) 1.69256(2) 0.07120(14) Uani 1 1 d .
I1 I -0.09633(4) 0.32088(4) 1.78023(2) 0.08780(17) Uani 1 1 d .
C11 C 0.3948(5) -0.1490(4) 1.8155(2) 0.0352(13) Uani 1 1 d .
I4 I 0.75877(4) -0.21513(4) 1.87440(2) 0.06360(13) Uani 1 1 d .
N30 N 0.7081(5) -0.0067(4) 1.6108(2) 0.0519(16) Uani 1 1 d .
N10 N 0.2699(4) -0.1674(3) 1.8498(2) 0.0395(12) Uani 1 1 d .
C12 C 0.1246(5) -0.0919(4) 1.8624(3) 0.0478(16) Uani 1 1 d .
H12A H 0.0515 -0.1287 1.8691 0.072 Uiso 1 1 calc R
H12B H 0.1058 -0.0372 1.8276 0.072 Uiso 1 1 calc R
H12C H 0.1209 -0.0601 1.8988 0.072 Uiso 1 1 calc R
N1 N 0.9333(5) -0.3337(3) 1.7456(2) 0.0465(14) Uani 1 1 d .
C10 C 0.5014(5) -0.2472(4) 1.8148(3) 0.0396(15) Uani 1 1 d .
N12 N 0.4324(5) -0.3141(3) 1.8498(3) 0.0528(15) Uani 1 1 d .
N11 N 0.2924(5) -0.2685(3) 1.8713(2) 0.0503(15) Uani 1 1 d .
C35 C 0.0732(7) 0.3998(5) 1.6036(3) 0.058(2) Uani 1 1 d .
H35 H 0.0725 0.3343 1.6263 0.069 Uiso 1 1 calc R
C30 C 0.5530(6) 0.1512(5) 1.5836(3) 0.0496(18) Uani 1 1 d .
N32 N 0.6691(6) 0.1185(4) 1.5391(2) 0.0614(18) Uani 1 1 d .
N31 N 0.7637(6) 0.0263(5) 1.5552(2) 0.069(2) Uani 1 1 d .
C22 C 0.5302(5) 0.3098(4) 1.7861(3) 0.0483(17) Uani 1 1 d .
H22A H 0.5238 0.3508 1.7457 0.072 Uiso 1 1 calc R
H22B H 0.5892 0.2377 1.7820 0.072 Uiso 1 1 calc R
H22C H 0.5743 0.3405 1.8111 0.072 Uiso 1 1 calc R
C32 C 0.7879(7) -0.1104(5) 1.6405(3) 0.065(2) Uani 1 1 d .
H32A H 0.7440 -0.1631 1.6352 0.097 Uiso 1 1 calc R
H32B H 0.7840 -0.1074 1.6840 0.097 Uiso 1 1 calc R
H32C H 0.8884 -0.1292 1.6220 0.097 Uiso 1 1 calc R
C37 C -0.0569(8) 0.5792(6) 1.5682(3) 0.071(2) Uani 1 1 d .
H37 H -0.1438 0.6350 1.5672 0.086 Uiso 1 1 calc R
C15 C 1.0065(7) -0.4216(6) 1.7287(3) 0.073(2) Uani 1 1 d .
H15 H 0.9518 -0.4680 1.7291 0.088 Uiso 1 1 calc R
C17 C 1.1744(7) -0.2994(5) 1.7277(4) 0.070(2) Uani 1 1 d .
H17 H 1.2321 -0.2548 1.7264 0.084 Uiso 1 1 calc R
C16 C 1.0246(7) -0.2678(6) 1.7466(4) 0.070(2) Uani 1 1 d .
H16 H 0.9818 -0.2014 1.7603 0.084 Uiso 1 1 calc R
C29 C -0.2341(6) 0.1171(6) 1.8907(4) 0.073(2) Uani 1 1 d .
H29 H -0.1768 0.0884 1.8559 0.088 Uiso 1 1 calc R
C25 C -0.2653(6) 0.2134(5) 1.9687(3) 0.062(2) Uani 1 1 d .
H25 H -0.2308 0.2534 1.9899 0.074 Uiso 1 1 calc R
C13 C 0.4935(7) -0.4305(4) 1.8646(4) 0.077(3) Uani 1 1 d .
H13A H 0.5620 -0.4588 1.8297 0.092 Uiso 1 1 calc R
H13B H 0.4148 -0.4632 1.8714 0.092 Uiso 1 1 calc R
C23 C 0.0633(6) 0.4424(3) 1.9057(3) 0.093(2) Uani 1 1 d DU
H23A H -0.0167 0.4736 1.8805 0.112 Uiso 1 1 calc R
H23B H 0.0267 0.4043 1.9433 0.112 Uiso 1 1 calc R
C36 C -0.0532(8) 0.4836(6) 1.6046(3) 0.074(3) Uani 1 1 d .
H36 H -0.1373 0.4758 1.6300 0.088 Uiso 1 1 calc R
C18 C 1.2346(8) -0.4034(6) 1.7104(3) 0.074(2) Uani 1 1 d .
H18 H 1.3355 -0.4296 1.6995 0.088 Uiso 1 1 calc R
C27 C -0.4500(6) 0.1331(5) 1.9604(4) 0.081(3) Uani 1 1 d .
H27 H -0.5399 0.1202 1.9742 0.097 Uiso 1 1 calc R
C19 C 1.1530(8) -0.4619(6) 1.7095(3) 0.081(3) Uani 1 1 d .
H19 H 1.1915 -0.5290 1.6963 0.097 Uiso 1 1 calc R
C26 C -0.4010(7) 0.1934(6) 1.9914(4) 0.087(3) Uani 1 1 d .
H26 H -0.4563 0.2208 2.0268 0.104 Uiso 1 1 calc R
C24 C 0.1093(6) 0.5292(3) 1.9224(3) 0.101(3) Uani 1 1 d DU
H24A H 0.0272 0.5763 1.9445 0.151 Uiso 1 1 calc R
H24B H 0.1436 0.5684 1.8853 0.151 Uiso 1 1 calc R
H24C H 0.1869 0.4991 1.9482 0.151 Uiso 1 1 calc R
C28 C -0.3660(7) 0.0925(6) 1.9096(4) 0.083(3) Uani 1 1 d .
H28 H -0.3950 0.0498 1.8881 0.099 Uiso 1 1 calc R
C33 C 0.6846(4) 0.1744(7) 1.4745(3) 0.112(4) Uani 1 1 d DU
H33A H 0.6397 0.1473 1.4473 0.135 Uiso 1 1 calc R
H33B H 0.6365 0.2504 1.4740 0.135 Uiso 1 1 calc R
C34 C 0.8445(5) 0.1543(10) 1.4533(6) 0.199(7) Uani 1 1 d DU
H34A H 0.8578 0.1969 1.4141 0.298 Uiso 1 1 calc R
H34B H 0.8885 0.0802 1.4485 0.298 Uiso 1 1 calc R
H34C H 0.8902 0.1729 1.4834 0.298 Uiso 1 1 calc R
C14 C 0.5706(14) -0.4580(6) 1.9210(4) 0.135(5) Uani 1 1 d .
H14A H 0.6095 -0.5341 1.9295 0.202 Uiso 1 1 calc R
H14B H 0.5025 -0.4312 1.9557 0.202 Uiso 1 1 calc R
H14C H 0.6494 -0.4265 1.9141 0.202 Uiso 1 1 calc R
Cl2 Cl -0.1307(5) 0.1705(4) 1.6471(2) 0.2105(19) Uani 1 1 d U
Cl1 Cl 0.1088(9) -0.0059(6) 1.6835(4) 0.325(3) Uani 1 1 d U
Cl3 Cl -0.1553(5) 0.0229(3) 1.7516(2) 0.1900(17) Uani 1 1 d U
C102 C -0.0522(12) 0.0835(8) 1.6982(6) 0.135(5) Uani 1 1 d .
H102 H -0.0269 0.1277 1.7233 0.162 Uiso 1 1 calc R

loop_
_atom_site_aniso_label
_atom_site_aniso_U_11
_atom_site_aniso_U_22
_atom_site_aniso_U_33
_atom_site_aniso_U_23
_atom_site_aniso_U_13
_atom_site_aniso_U_12
Pd2 0.02901(15) 0.04439(17) 0.03774(19) -0.00490(15) 0.00743(14) -0.01975(13)
I002 0.04890(15) 0.1096(2) 0.03034(16) -0.00157(17) -0.00070(14) -0.04611(15)
I6 0.0659(2) 0.0517(2) 0.0677(3) 0.0009(2) -0.0078(2) -0.00456(19)
Pd3 0.0479(2) 0.0466(2) 0.0341(2) 0.00659(18) 0.00572(18) -0.00046(19)
I5 0.0612(2) 0.0647(2) 0.0570(2) 0.0077(2) 0.00654(19) -0.01989(18)
C6 0.0217(18) 0.039(2) 0.029(2) -0.0021(19) 0.0030(17) -0.0106(16)
C5 0.0191(17) 0.035(2) 0.033(2) -0.0006(18) -0.0032(17) -0.0087(16)
C21 0.0246(17) 0.038(2) 0.034(2) 0.0018(18) -0.0033(17) -0.0192(15)
C4 0.0242(19) 0.030(2) 0.030(2) 0.0000(18) 0.0030(18) -0.0070(16)
N22 0.0324(17) 0.0447(18) 0.041(2) -0.0168(16) 0.0159(16) -0.0230(14)
C2 0.0215(19) 0.033(2) 0.040(2) -0.0135(19) 0.0000(19) 0.0000(17)
C20 0.043(2) 0.044(2) 0.036(2) -0.011(2) 0.006(2) -0.0232(18)
C3 0.030(2) 0.037(2) 0.025(2) -0.0018(19) 0.0039(19) -0.0026(19)
N20 0.057(2) 0.072(2) 0.064(3) -0.037(2) 0.037(2) -0.0433(17)
C1 0.0186(17) 0.038(2) 0.037(2) -0.0043(19) -0.0041(17) -0.0105(15)
N21 0.058(2) 0.064(2) 0.075(3) -0.036(2) 0.026(2) -0.0443(16)
C31 0.034(2) 0.042(2) 0.034(2) -0.009(2) 0.009(2) -0.003(2)
N2 0.0286(17) 0.051(2) 0.057(3) 0.012(2) -0.0010(19) -0.0205(15)
C38 0.102(5) 0.036(3) 0.066(4) 0.004(3) -0.010(4) -0.013(3)
N3 0.055(3) 0.040(2) 0.046(3) 0.005(2) -0.006(2) 0.002(2)
C39 0.062(3) 0.060(3) 0.055(3) 0.008(3) -0.009(3) -0.026(2)
Pd1 0.03545(17) 0.03111(16) 0.0539(2) -0.00489(16) -0.00303(17) -0.01053(14)
I3 0.0581(2) 0.0720(2) 0.0924(3) -0.04553(18) -0.0095(2) -0.01310(18)
I1 0.04962(18) 0.1271(3) 0.0797(3) 0.0507(2) -0.0176(2) -0.04503(19)
C11 0.0276(18) 0.035(2) 0.048(3) -0.003(2) -0.0020(19) -0.0190(15)
I4 0.04635(17) 0.0845(2) 0.0702(2) -0.02282(19) -0.00910(17) -0.02591(16)
N30 0.043(2) 0.048(2) 0.047(3) 0.000(2) 0.010(2) -0.001(2)
N10 0.0307(16) 0.0449(19) 0.050(2) -0.0049(18) -0.0016(17) -0.0229(14)
C12 0.032(2) 0.058(3) 0.059(3) -0.012(2) 0.009(2) -0.0273(18)
N1 0.049(2) 0.035(2) 0.052(3) 0.006(2) -0.012(2) -0.0119(18)
C10 0.034(2) 0.038(2) 0.053(3) -0.009(2) -0.005(2) -0.0159(17)
N12 0.050(2) 0.0301(18) 0.082(3) -0.010(2) 0.006(2) -0.0232(15)
N11 0.046(2) 0.0372(19) 0.070(3) -0.005(2) 0.007(2) -0.0237(16)
C35 0.063(4) 0.046(3) 0.045(3) 0.007(3) -0.001(3) 0.002(3)
C30 0.046(3) 0.057(3) 0.037(3) -0.009(2) 0.009(2) -0.008(2)
N32 0.062(3) 0.062(3) 0.041(3) 0.004(2) 0.006(2) -0.003(3)
N31 0.057(3) 0.070(3) 0.051(3) -0.001(3) 0.024(2) 0.002(3)
C22 0.028(2) 0.055(3) 0.060(3) 0.005(3) 0.004(2) -0.0212(19)
C32 0.052(3) 0.048(3) 0.067(4) 0.006(3) 0.005(3) 0.009(3)
C37 0.074(4) 0.063(4) 0.057(4) -0.009(3) -0.023(3) 0.016(4)
C15 0.052(3) 0.089(5) 0.058(4) -0.026(3) -0.015(3) 0.019(4)
C17 0.054(3) 0.064(4) 0.093(5) -0.007(4) -0.010(3) -0.020(3)
C16 0.049(3) 0.070(4) 0.088(5) -0.005(4) 0.003(3) -0.024(3)
C29 0.056(3) 0.087(4) 0.084(5) 0.018(4) -0.024(3) -0.040(3)
C25 0.047(3) 0.053(3) 0.086(4) -0.003(3) 0.004(3) -0.024(2)
C13 0.073(4) 0.035(3) 0.118(6) -0.014(3) 0.022(4) -0.026(2)
C23 0.094(4) 0.111(4) 0.088(4) -0.065(3) 0.060(3) -0.058(3)
C36 0.074(4) 0.072(4) 0.051(4) -0.002(3) 0.005(3) 0.002(4)
C18 0.058(4) 0.085(4) 0.071(4) -0.033(3) -0.014(3) 0.004(3)
C27 0.035(2) 0.075(3) 0.131(6) 0.033(4) -0.016(3) -0.036(2)
C19 0.065(4) 0.083(4) 0.090(4) -0.031(4) -0.040(3) 0.012(4)
C26 0.053(3) 0.089(5) 0.091(5) 0.015(4) 0.028(4) -0.016(3)
C24 0.113(6) 0.074(4) 0.089(5) -0.029(4) 0.053(4) -0.014(4)
C28 0.064(3) 0.079(4) 0.115(6) 0.031(4) -0.041(3) -0.041(3)
C33 0.101(5) 0.113(6) 0.065(4) 0.020(4) 0.046(4) 0.004(5)
C34 0.218(11) 0.171(10) 0.151(9) 0.032(8) 0.072(8) -0.056(8)
C14 0.232(12) 0.044(4) 0.098(6) 0.027(4) -0.032(7) -0.013(6)
Cl2 0.211(3) 0.214(3) 0.217(3) 0.017(3) -0.057(3) -0.084(2)
Cl1 0.313(4) 0.329(4) 0.318(4) -0.023(3) -0.028(3) -0.088(3)
Cl3 0.201(3) 0.184(2) 0.213(3) -0.027(2) -0.050(2) -0.0814(19)
C102 0.104(7) 0.098(7) 0.174(10) 0.037(7) -0.026(7) -0.014(6)

loop_
_atom_type_symbol
_atom_type_description
_atom_type_scat_dispersion_real
_atom_type_scat_dispersion_imag
_atom_type_scat_source
C C 0.0033 0.0016 'International Tables Vol C Tables 4.2.6.8 and 6.1.1.4'
H H 0.0000 0.0000 'International Tables Vol C Tables 4.2.6.8 and 6.1.1.4'
N N 0.0061 0.0033 'International Tables Vol C Tables 4.2.6.8 and 6.1.1.4'
Cl Cl 0.1484 0.1585 'International Tables Vol C Tables 4.2.6.8 and 6.1.1.4'
Pd Pd -0.9988 1.0072 'International Tables Vol C Tables 4.2.6.8 and 6.1.1.4'
I I -0.4742 1.8119 'International Tables Vol C Tables 4.2.6.8 and 6.1.1.4'

loop_
_geom_angle_atom_site_label_1
_geom_angle_atom_site_label_2
_geom_angle_atom_site_label_3
_geom_angle
C20 Pd2 N2 176.15(19)
C20 Pd2 I002 88.31(15)
N2 Pd2 I002 91.84(12)
C20 Pd2 I1 87.17(15)
N2 Pd2 I1 92.75(12)
I002 Pd2 I1 175.35(2)
C30 Pd3 N3 175.4(2)
C30 Pd3 I6 85.2(2)
N3 Pd3 I6 92.62(17)
C30 Pd3 I5 90.6(2)
N3 Pd3 I5 91.88(17)
I6 Pd3 I5 172.78(2)
C1 C6 C5 120.8(4)
C6 C5 C4 117.9(4)
C6 C5 C21 119.5(4)
C4 C5 C21 122.6(4)
N22 C21 C20 105.9(4)
N22 C21 C5 124.0(4)
C20 C21 C5 130.1(5)
C3 C4 C5 121.3(4)
N21 N22 C21 112.5(4)
N21 N22 C22 118.1(5)
C21 N22 C22 129.4(4)
C3 C2 C1 120.8(4)
N20 C20 C21 102.6(5)
N20 C20 Pd2 122.5(3)
C21 C20 Pd2 134.9(4)
C2 C3 C4 119.4(4)
C2 C3 C31 122.7(4)
C4 C3 C31 117.9(4)
N21 N20 C20 115.7(4)
N21 N20 C23 118.8(5)
C20 N20 C23 125.1(4)
C6 C1 C2 119.7(4)
C6 C1 C11 121.7(4)
C2 C1 C11 118.5(4)
N22 N21 N20 103.3(5)
N30 C31 C30 108.2(4)
N30 C31 C3 123.3(4)
C30 C31 C3 128.2(4)
C29 N2 C25 116.7(5)
C29 N2 Pd2 125.8(4)
C25 N2 Pd2 117.4(4)
C37 C38 C39 118.1(6)
C39 N3 C35 117.1(5)
C39 N3 Pd3 125.6(4)
C35 N3 Pd3 117.2(4)
N3 C39 C38 124.8(6)
C10 Pd1 N1 178.56(19)
C10 Pd1 I4 87.23(18)
N1 Pd1 I4 92.24(15)
C10 Pd1 I3 84.78(18)
N1 Pd1 I3 95.76(15)
I4 Pd1 I3 171.98(2)
N10 C11 C10 106.7(4)
N10 C11 C1 124.6(4)
C10 C11 C1 128.6(4)
N31 N30 C31 110.9(4)
N31 N30 C32 117.4(4)
C31 N30 C32 131.7(5)
N11 N10 C11 111.4(4)
N11 N10 C12 119.6(4)
C11 N10 C12 129.0(4)
C15 N1 C16 111.6(6)
C15 N1 Pd1 126.8(5)
C16 N1 Pd1 121.2(4)
N12 C10 C11 102.9(4)
N12 C10 Pd1 125.0(3)
C11 C10 Pd1 131.9(4)
N11 N12 C10 115.1(4)
N11 N12 C13 118.1(5)
C10 N12 C13 126.8(5)
N10 N11 N12 103.9(4)
C36 C35 N3 120.7(6)
N32 C30 C31 101.6(4)
N32 C30 Pd3 125.8(4)
C31 C30 Pd3 132.3(4)
N31 N32 C30 114.6(5)
N31 N32 C33 120.2(5)
C30 N32 C33 124.9(5)
N32 N31 N30 104.6(4)
C38 C37 C36 118.6(6)
N1 C15 C19 131.4(8)
C16 C17 C18 116.3(7)
C17 C16 N1 122.4(6)
N2 C29 C28 126.4(7)
N2 C25 C26 121.0(7)
N12 C13 C14 111.2(6)
C24 C23 N20 113.3(4)
C35 C36 C37 120.5(7)
C19 C18 C17 121.2(7)
C28 C27 C26 119.1(6)
C18 C19 C15 117.1(8)
C27 C26 C25 119.2(7)
C27 C28 C29 117.4(8)
C34 C33 N32 107.6(6)
Cl2 C102 Cl1 123.3(8)
Cl2 C102 Cl3 118.2(7)
Cl1 C102 Cl3 107.3(6)

loop_
_geom_bond_atom_site_label_1
_geom_bond_atom_site_label_2
_geom_bond_distance
Pd2 C20 1.952(5)
Pd2 N2 2.109(4)
Pd2 I002 2.5868(6)
Pd2 I1 2.5899(7)
I6 Pd3 2.5994(8)
Pd3 C30 1.950(5)
Pd3 N3 2.082(4)
Pd3 I5 2.6159(8)
C6 C1 1.386(7)
C6 C5 1.400(7)
C5 C4 1.417(6)
C5 C21 1.446(7)
C21 N22 1.359(7)
C21 C20 1.410(6)
C4 C3 1.389(7)
N22 N21 1.321(6)
N22 C22 1.449(6)
C2 C3 1.369(7)
C2 C1 1.408(6)
C20 N20 1.339(8)
C3 C31 1.499(6)
N20 N21 1.325(7)
N20 C23 1.512(6)
C1 C11 1.479(7)
C31 N30 1.358(6)
C31 C30 1.376(7)
N2 C29 1.276(10)
N2 C25 1.360(8)
C38 C37 1.363(11)
C38 C39 1.378(8)
N3 C39 1.314(8)
N3 C35 1.370(8)
Pd1 C10 1.951(5)
Pd1 N1 2.111(4)
Pd1 I4 2.5993(8)
Pd1 I3 2.6057(8)
C11 N10 1.380(6)
C11 C10 1.387(6)
N30 N31 1.314(7)
N30 C32 1.455(7)
N10 N11 1.310(6)
N10 C12 1.460(6)
N1 C15 1.244(8)
N1 C16 1.433(9)
C10 N12 1.342(7)
N12 N11 1.337(6)
N12 C13 1.473(7)
C35 C36 1.370(9)
C30 N32 1.370(7)
N32 N31 1.312(7)
N32 C33 1.496(9)
C37 C36 1.376(10)
C15 C19 1.367(9)
C17 C16 1.385(9)
C17 C18 1.414(10)
C29 C28 1.394(10)
C25 C26 1.413(10)
C13 C14 1.489(14)
C23 C24 1.483(7)
C18 C19 1.277(12)
C27 C28 1.354(11)
C27 C26 1.370(13)
C33 C34 1.489(6)
Cl2 C102 1.572(12)
Cl1 C102 1.654(12)
Cl3 C102 1.678(12)
